data_7003105
loop_
_publ_author_name
'Tahir, Asif Ali'
'Hamid, Mazhar'
'Mazhar, Muhammad'
'Zeller, Matthias'
'Hunter, Allen D.'
'Nadeem, Muhammad'
'Akhtar, Muhammad Javed'

_publ_section_title
;
 Single source heterobimetallic precursors for the deposition of Cu--Ti
 mixed metal oxide thin films
;
_journal_issue 9
_journal_name_full 'Dalton Transactions'
_journal_page_first 1224
_journal_page_last 1232
_journal_paper_doi 10.1039/b712031a
_journal_year 2008
_chemical_formula_sum 'C87 H106 Cu6 N6 O31 Ti4'
_chemical_formula_weight 2304.62
_chemical_name_systematic
;

?

;
_space_group_IT_number 2
_symmetry_cell_setting triclinic
_symmetry_space_group_name_Hall '-P 1'
_symmetry_space_group_name_H-M 'P -1'
_atom_sites_solution_hydrogens geom
_atom_sites_solution_primary direct
_atom_sites_solution_secondary difmap
_audit_creation_method SHELXL-97
_cell_angle_alpha 102.256(7)
_cell_angle_beta 99.706(7)
_cell_angle_gamma 92.352(7)
_cell_formula_units_Z 2
_cell_length_a 16.427(6)
_cell_length_b 17.267(6)
_cell_length_c 21.893(7)
_cell_measurement_reflns_used 9796
_cell_measurement_temperature 100(2)
_cell_measurement_theta_max 25.87
_cell_measurement_theta_min 2.26
_cell_volume 5962(4)
_computing_cell_refinement 'SAINT+ 6.45 (Bruker, 2003)'
_computing_data_collection 'SMART 5.630 (Bruker, 1997-2002)'
_computing_data_reduction 'SAINT+ 6.45'
_computing_molecular_graphics 'SHELXTL 6.14'
_computing_publication_material 'SHELXTL 6.14'
_computing_structure_refinement 'SHELXTL 6.14'
_computing_structure_solution 'SHELXTL 6.14 (Bruker, 2000-2003)'
_diffrn_ambient_temperature 100(2)
_diffrn_measured_fraction_theta_full 0.996
_diffrn_measured_fraction_theta_max 0.996
_diffrn_measurement_device_type 'Bruker AXS SMART APEX CCD diffractometer'
_diffrn_measurement_method '\w scans'
_diffrn_radiation_monochromator graphite
_diffrn_radiation_source 'fine-focus sealed tube'
_diffrn_radiation_type MoK\a
_diffrn_radiation_wavelength 0.71073
_diffrn_reflns_av_R_equivalents 0.0806
_diffrn_reflns_av_sigmaI/netI 0.1601
_diffrn_reflns_limit_h_max 21
_diffrn_reflns_limit_h_min -21
_diffrn_reflns_limit_k_max 23
_diffrn_reflns_limit_k_min -23
_diffrn_reflns_limit_l_max 29
_diffrn_reflns_limit_l_min -29
_diffrn_reflns_number 61919
_diffrn_reflns_theta_full 28.28
_diffrn_reflns_theta_max 28.28
_diffrn_reflns_theta_min 0.97
_diffrn_standards_decay_% 0
_diffrn_standards_number 0
_exptl_absorpt_coefficient_mu 1.366
_exptl_absorpt_correction_T_max 0.921
_exptl_absorpt_correction_T_min 0.602
_exptl_absorpt_correction_type multi-scan
_exptl_absorpt_process_details 'SADABS in SAINT+ (Bruker, 2003)'
_exptl_crystal_colour blue
_exptl_crystal_density_diffrn 1.284
_exptl_crystal_density_method 'not measured'
_exptl_crystal_description plate
_exptl_crystal_F_000 2360
_exptl_crystal_size_max 0.3
_exptl_crystal_size_mid 0.2
_exptl_crystal_size_min 0.06
_refine_diff_density_max 0.576
_refine_diff_density_min -0.527
_refine_diff_density_rms 0.114
_refine_ls_extinction_method none
_refine_ls_goodness_of_fit_ref 0.866
_refine_ls_hydrogen_treatment mixed
_refine_ls_matrix_type full
_refine_ls_number_parameters 1245
_refine_ls_number_reflns 29462
_refine_ls_number_restraints 27
_refine_ls_restrained_S_all 0.871
_refine_ls_R_factor_all 0.1151
_refine_ls_R_factor_gt 0.0601
_refine_ls_shift/su_max 0.002
_refine_ls_shift/su_mean 0.000
_refine_ls_structure_factor_coef Fsqd
_refine_ls_weighting_details 'calc w=1/[\s^2^(Fo^2^)+(0.0461P)^2^+0.0000P] where P=(Fo^2^+2Fc^2^)/3'
_refine_ls_weighting_scheme calc
_refine_ls_wR_factor_gt 0.1285
_refine_ls_wR_factor_ref 0.1425
_reflns_number_gt 15374
_reflns_number_total 28462
_reflns_threshold_expression >I>2\s(I)
_cod_data_source_file b712031a.txt
_cod_data_source_block 06mz171m
_cod_depositor_comments
;
The following automatic conversions were performed:
'_symmetry_cell_setting' value 'Triclinic' changed to 'triclinic'
according to '/home/saulius/struct/CIF-dictionaries/cif_core.dic'
dictionary named 'cif_core.dic' version 2.4.1 from 2010-06-29.

Automatic conversion script
Id: cif_fix_enum 1527 2010-12-29 10:47:43Z saulius 
;
_cod_original_cell_volume 5963(3)
_cod_original_sg_symbol_H-M P-1
_cod_database_code 7003105

loop_
_symmetry_equiv_pos_as_xyz
'x, y, z'
'-x, -y, -z'

loop_
_atom_site_label
_atom_site_type_symbol
_atom_site_fract_x
_atom_site_fract_y
_atom_site_fract_z
_atom_site_U_iso_or_equiv
_atom_site_adp_type
_atom_site_occupancy
_atom_site_symmetry_multiplicity
_atom_site_calc_flag
_atom_site_refinement_flags
_atom_site_disorder_assembly
_atom_site_disorder_group
C1A C 0.5922(3) 0.3236(3) 0.0793(2) 0.0277(10) Uani 1 1 d . A .
C2A C 0.5077(3) 0.3529(3) 0.0659(2) 0.0263(10) Uani 1 1 d . . .
C3A C 0.4888(3) 0.3940(3) 0.0177(2) 0.0380(12) Uani 1 1 d . . .
H3A H 0.5298 0.4045 -0.0060 0.046 Uiso 1 1 calc R . .
C4A C 0.4103(3) 0.4195(3) 0.0042(3) 0.0492(15) Uani 1 1 d . . .
H4A H 0.3979 0.4492 -0.0276 0.059 Uiso 1 1 calc R . .
C5A C 0.3508(3) 0.4017(3) 0.0369(3) 0.0527(16) Uani 1 1 d . . .
H5A H 0.2967 0.4183 0.0269 0.063 Uiso 1 1 calc R . .
C6A C 0.3683(3) 0.3599(3) 0.0844(3) 0.0482(14) Uani 1 1 d . . .
H6A H 0.3263 0.3476 0.1066 0.058 Uiso 1 1 calc R . .
C7A C 0.4471(3) 0.3362(3) 0.0992(2) 0.0371(12) Uani 1 1 d . . .
H7A H 0.4598 0.3084 0.1323 0.044 Uiso 1 1 calc R . .
C8A C 0.8356(6) 0.4101(5) 0.1418(6) 0.018(2) Uani 0.609(5) 1 d PD A 3
H8A1 H 0.8964 0.4224 0.1520 0.022 Uiso 0.609(5) 1 calc PR A 3
H8A2 H 0.8123 0.4353 0.1794 0.022 Uiso 0.609(5) 1 calc PR A 3
C9A C 0.7998(5) 0.4444(4) 0.0857(3) 0.0291(18) Uani 0.609(5) 1 d PD A 3
H9A1 H 0.7390 0.4458 0.0821 0.035 Uiso 0.609(5) 1 calc PR A 3
H9A2 H 0.8246 0.4991 0.0907 0.035 Uiso 0.609(5) 1 calc PR A 3
C10A C 0.9044(5) 0.3985(5) 0.0219(5) 0.0317(15) Uani 0.609(5) 1 d PD A 3
H10A H 0.9116 0.3662 -0.0191 0.048 Uiso 0.609(5) 1 calc PR A 3
H10B H 0.9391 0.3805 0.0563 0.048 Uiso 0.609(5) 1 calc PR A 3
H10C H 0.9207 0.4544 0.0241 0.048 Uiso 0.609(5) 1 calc PR A 3
C11A C 0.7658(6) 0.4144(5) -0.0282(4) 0.0317(15) Uani 0.609(5) 1 d PD A 3
H11A H 0.7841 0.4683 -0.0304 0.048 Uiso 0.609(5) 1 calc PR A 3
H11B H 0.7080 0.4128 -0.0222 0.048 Uiso 0.609(5) 1 calc PR A 3
H11C H 0.7704 0.3771 -0.0678 0.048 Uiso 0.609(5) 1 calc PR A 3
C8Z C 0.8107(12) 0.4101(8) 0.1454(9) 0.018(2) Uani 0.391(5) 1 d PD A 4
H8Z1 H 0.8362 0.4331 0.1902 0.022 Uiso 0.391(5) 1 calc PR A 4
H8Z2 H 0.7524 0.4237 0.1376 0.022 Uiso 0.391(5) 1 calc PR A 4
C9Z C 0.8600(7) 0.4365(7) 0.0996(4) 0.033(3) Uani 0.391(5) 1 d PD A 4
H9Z1 H 0.9185 0.4246 0.1099 0.040 Uiso 0.391(5) 1 calc PR A 4
H9Z2 H 0.8586 0.4946 0.1035 0.040 Uiso 0.391(5) 1 calc PR A 4
C10Z C 0.9014(8) 0.3696(9) 0.0040(7) 0.0317(15) Uani 0.391(5) 1 d PD A 4
H10T H 0.8883 0.3356 -0.0389 0.048 Uiso 0.391(5) 1 calc PR A 4
H10U H 0.9344 0.3414 0.0326 0.048 Uiso 0.391(5) 1 calc PR A 4
H10V H 0.9331 0.4185 0.0029 0.048 Uiso 0.391(5) 1 calc PR A 4
C11Z C 0.7744(9) 0.4397(8) -0.0032(6) 0.0317(15) Uani 0.391(5) 1 d PD A 4
H11T H 0.8091 0.4875 -0.0026 0.048 Uiso 0.391(5) 1 calc PR A 4
H11U H 0.7276 0.4549 0.0180 0.048 Uiso 0.391(5) 1 calc PR A 4
H11V H 0.7536 0.4117 -0.0473 0.048 Uiso 0.391(5) 1 calc PR A 4
C1B C 0.6434(3) 0.0426(3) 0.0935(2) 0.0290(10) Uani 1 1 d . A .
C2B C 0.5814(3) -0.0286(3) 0.0783(2) 0.0316(11) Uani 1 1 d . . .
C3B C 0.5026(3) -0.0200(3) 0.0884(3) 0.0601(17) Uani 1 1 d . . .
H3B H 0.4868 0.0318 0.1042 0.072 Uiso 1 1 calc R . .
C4B C 0.4448(4) -0.0843(4) 0.0765(3) 0.0677(19) Uani 1 1 d . . .
H4B H 0.3901 -0.0761 0.0839 0.081 Uiso 1 1 calc R . .
C5B C 0.4655(3) -0.1600(4) 0.0539(2) 0.0490(15) Uani 1 1 d . . .
H5B H 0.4262 -0.2044 0.0463 0.059 Uiso 1 1 calc R . .
C6B C 0.5437(4) -0.1696(4) 0.0429(3) 0.070(2) Uani 1 1 d . . .
H6B H 0.5597 -0.2214 0.0274 0.084 Uiso 1 1 calc R . .
C7B C 0.6008(3) -0.1036(3) 0.0542(3) 0.0559(17) Uani 1 1 d . . .
H7B H 0.6547 -0.1112 0.0449 0.067 Uiso 1 1 calc R . .
C8B C 0.7993(3) 0.1700(3) 0.2371(2) 0.0321(11) Uani 1 1 d . A .
H8B1 H 0.8545 0.1595 0.2584 0.039 Uiso 1 1 calc R . .
H8B2 H 0.7623 0.1206 0.2279 0.039 Uiso 1 1 calc R . .
C9B C 0.7650(3) 0.2349(3) 0.2795(2) 0.0369(12) Uani 1 1 d . . .
H9B1 H 0.8080 0.2796 0.2975 0.044 Uiso 1 1 calc R . .
H9B2 H 0.7485 0.2150 0.3152 0.044 Uiso 1 1 calc R . .
C10B C 0.6921(3) 0.3512(3) 0.2643(2) 0.0448(13) Uani 1 1 d . . .
H10D H 0.6432 0.3698 0.2410 0.067 Uiso 1 1 calc R . .
H10E H 0.7424 0.3765 0.2562 0.067 Uiso 1 1 calc R . .
H10F H 0.6909 0.3650 0.3099 0.067 Uiso 1 1 calc R . .
C11B C 0.6135(3) 0.2250(3) 0.2513(2) 0.0405(13) Uani 1 1 d . . .
H11D H 0.6063 0.2423 0.2955 0.061 Uiso 1 1 calc R . .
H11E H 0.6156 0.1672 0.2408 0.061 Uiso 1 1 calc R . .
H11F H 0.5669 0.2401 0.2231 0.061 Uiso 1 1 calc R . .
C1 C 0.7673(9) 0.1784(9) -0.0813(6) 0.035(2) Uani 0.391(5) 1 d PD A 3
C2 C 0.7504(13) 0.1609(8) -0.1500(7) 0.0395(16) Uani 0.391(5) 1 d PGD A 3
C3 C 0.6752(12) 0.1783(10) -0.1818(10) 0.057(2) Uani 0.391(5) 1 d PGD A 3
H3 H 0.6359 0.2030 -0.1583 0.069 Uiso 0.391(5) 1 calc PR A 3
C4 C 0.6574(11) 0.1596(11) -0.2478(10) 0.073(4) Uani 0.391(5) 1 d PGD A 3
H4C H 0.6059 0.1716 -0.2695 0.088 Uiso 0.391(5) 1 calc PR A 3
C5 C 0.7148(15) 0.1235(11) -0.2821(7) 0.088(5) Uani 0.391(5) 1 d PGD A 3
H5 H 0.7027 0.1108 -0.3273 0.106 Uiso 0.391(5) 1 calc PR A 3
C6 C 0.7901(14) 0.1061(11) -0.2504(9) 0.070(3) Uani 0.391(5) 1 d PGD A 3
H6 H 0.8294 0.0814 -0.2738 0.085 Uiso 0.391(5) 1 calc PR A 3
C7 C 0.8079(12) 0.1247(11) -0.1843(9) 0.040(2) Uani 0.391(5) 1 d PGD A 3
H7 H 0.8593 0.1128 -0.1626 0.048 Uiso 0.391(5) 1 calc PR A 3
C1C C 0.7853(6) 0.2127(5) -0.0886(4) 0.035(2) Uani 0.609(5) 1 d PD A 4
C2C C 0.7519(8) 0.1710(5) -0.1582(4) 0.0395(16) Uani 0.609(5) 1 d PGD A 4
C3C C 0.6669(7) 0.1588(6) -0.1798(6) 0.057(2) Uani 0.609(5) 1 d PGD A 4
H3C H 0.6299 0.1763 -0.1516 0.069 Uiso 0.609(5) 1 calc PR A 4
C4C C 0.6359(7) 0.1210(7) -0.2426(6) 0.073(4) Uani 0.609(5) 1 d PGD A 4
H4C1 H 0.5777 0.1127 -0.2574 0.088 Uiso 0.609(5) 1 calc PR A 4
C5C C 0.6900(9) 0.0954(6) -0.2838(4) 0.088(5) Uani 0.609(5) 1 d PGD A 4
H5C H 0.6688 0.0696 -0.3267 0.106 Uiso 0.609(5) 1 calc PR A 4
C6C C 0.7750(8) 0.1076(6) -0.2622(5) 0.070(3) Uani 0.609(5) 1 d PGD A 4
H6C H 0.8120 0.0900 -0.2903 0.085 Uiso 0.609(5) 1 calc PR A 4
C7C C 0.8060(7) 0.1453(6) -0.1994(5) 0.040(2) Uani 0.609(5) 1 d PGD A 4
H7C H 0.8642 0.1536 -0.1846 0.048 Uiso 0.609(5) 1 calc PR A 4
C8C C 0.9527(3) 0.1465(3) 0.0566(2) 0.0338(11) Uani 1 1 d . A .
H8C1 H 1.0049 0.1812 0.0686 0.041 Uiso 1 1 calc R . .
H8C2 H 0.9384 0.1317 0.0096 0.041 Uiso 1 1 calc R . .
C9C C 0.9640(3) 0.0724(3) 0.0826(2) 0.0328(11) Uani 1 1 d . . .
H9C1 H 1.0005 0.0380 0.0592 0.039 Uiso 1 1 calc R . .
H9C2 H 0.9905 0.0873 0.1280 0.039 Uiso 1 1 calc R . .
C10C C 0.8801(3) -0.0138(3) 0.1283(2) 0.0459(13) Uani 1 1 d . . .
H10G H 0.8250 -0.0410 0.1232 0.069 Uiso 1 1 calc R . .
H10H H 0.8922 0.0247 0.1692 0.069 Uiso 1 1 calc R . .
H10I H 0.9217 -0.0530 0.1271 0.069 Uiso 1 1 calc R . .
C11C C 0.8611(3) -0.0299(3) 0.0132(2) 0.0393(12) Uani 1 1 d . . .
H11G H 0.8975 -0.0735 0.0130 0.059 Uiso 1 1 calc R . .
H11H H 0.8686 -0.0032 -0.0209 0.059 Uiso 1 1 calc R . .
H11I H 0.8033 -0.0513 0.0066 0.059 Uiso 1 1 calc R . .
C1D C 0.9137(3) 0.5426(3) 0.29578(19) 0.0240(10) Uani 1 1 d . . .
C2D C 0.8384(3) 0.5850(3) 0.3072(2) 0.0320(11) Uani 1 1 d . . .
C3D C 0.8314(4) 0.6603(4) 0.2935(3) 0.076(2) Uani 1 1 d . . .
H3D H 0.8720 0.6809 0.2737 0.091 Uiso 1 1 calc R . .
C4D C 0.7674(5) 0.7049(5) 0.3081(4) 0.110(3) Uani 1 1 d . . .
H4D H 0.7648 0.7567 0.2999 0.132 Uiso 1 1 calc R . .
C5D C 0.7058(5) 0.6738(5) 0.3352(4) 0.097(3) Uani 1 1 d . . .
H5D H 0.6607 0.7037 0.3451 0.116 Uiso 1 1 calc R . .
C6D C 0.7119(3) 0.5988(4) 0.3471(3) 0.0527(15) Uani 1 1 d . . .
H6D H 0.6690 0.5755 0.3631 0.063 Uiso 1 1 calc R . .
C7D C 0.7793(3) 0.5577(3) 0.3361(2) 0.0322(11) Uani 1 1 d . . .
H7D H 0.7851 0.5087 0.3489 0.039 Uiso 1 1 calc R . .
C8D C 1.1263(3) 0.5289(3) 0.1405(2) 0.0397(13) Uani 1 1 d . . .
H8D1 H 1.1067 0.5164 0.0939 0.048 Uiso 1 1 calc R . .
H8D2 H 1.1859 0.5200 0.1489 0.048 Uiso 1 1 calc R . .
C9D C 1.1135(4) 0.6154(3) 0.1686(2) 0.0469(14) Uani 1 1 d . . .
H9D1 H 1.1510 0.6514 0.1543 0.056 Uiso 1 1 calc R . .
H9D2 H 1.0557 0.6266 0.1541 0.056 Uiso 1 1 calc R . .
C10D C 1.2226(3) 0.6396(3) 0.2637(2) 0.0418(13) Uani 1 1 d . . .
H10J H 1.2467 0.6847 0.2501 0.063 Uiso 1 1 calc R . .
H10K H 1.2477 0.5911 0.2464 0.063 Uiso 1 1 calc R . .
H10L H 1.2335 0.6498 0.3102 0.063 Uiso 1 1 calc R . .
C11D C 1.0945(3) 0.7012(3) 0.2685(3) 0.0445(13) Uani 1 1 d . . .
H11J H 1.1067 0.7093 0.3149 0.067 Uiso 1 1 calc R . .
H11K H 1.0343 0.6948 0.2538 0.067 Uiso 1 1 calc R . .
H11L H 1.1177 0.7474 0.2559 0.067 Uiso 1 1 calc R . .
C1E C 1.0038(3) 0.1064(3) 0.3374(2) 0.0286(10) Uani 1 1 d . . .
C2E C 0.9805(3) 0.0217(3) 0.3365(2) 0.0405(12) Uani 1 1 d . . .
C3E C 0.9476(4) 0.0029(4) 0.3870(3) 0.071(2) Uani 1 1 d . . .
H3E H 0.9380 0.0442 0.4207 0.085 Uiso 1 1 calc R . .
C4E C 0.9292(6) -0.0750(5) 0.3880(4) 0.111(3) Uani 1 1 d . . .
H4E H 0.9075 -0.0872 0.4228 0.133 Uiso 1 1 calc R . .
C5E C 0.9419(6) -0.1366(4) 0.3387(4) 0.107(3) Uani 1 1 d . . .
H5E H 0.9299 -0.1905 0.3399 0.129 Uiso 1 1 calc R . .
C6E C 0.9723(4) -0.1175(4) 0.2878(3) 0.072(2) Uani 1 1 d . . .
H6E H 0.9786 -0.1585 0.2528 0.086 Uiso 1 1 calc R . .
C7E C 0.9937(3) -0.0387(3) 0.2879(3) 0.0416(13) Uani 1 1 d . . .
H7E H 1.0176 -0.0264 0.2541 0.050 Uiso 1 1 calc R . .
C8E C 0.9255(3) 0.3931(3) 0.44107(19) 0.0276(10) Uani 1 1 d . . .
H8E1 H 0.8670 0.4058 0.4331 0.033 Uiso 1 1 calc R . .
H8E2 H 0.9608 0.4432 0.4595 0.033 Uiso 1 1 calc R . .
C9E C 0.9371(3) 0.3367(3) 0.4863(2) 0.0373(12) Uani 1 1 d . . .
H9E1 H 0.9294 0.3646 0.5291 0.045 Uiso 1 1 calc R . .
H9E2 H 0.8952 0.2907 0.4710 0.045 Uiso 1 1 calc R . .
C10E C 1.0839(3) 0.3753(3) 0.5256(2) 0.0422(13) Uani 1 1 d . . .
H10M H 1.0711 0.3957 0.5679 0.063 Uiso 1 1 calc R . .
H10N H 1.0826 0.4180 0.5024 0.063 Uiso 1 1 calc R . .
H10O H 1.1392 0.3555 0.5299 0.063 Uiso 1 1 calc R . .
C11E C 1.0303(4) 0.2433(3) 0.5227(2) 0.0498(15) Uani 1 1 d . . .
H11M H 1.0207 0.2613 0.5662 0.075 Uiso 1 1 calc R . .
H11N H 1.0865 0.2260 0.5236 0.075 Uiso 1 1 calc R . .
H11O H 0.9899 0.1988 0.5001 0.075 Uiso 1 1 calc R . .
C1F C 1.1594(3) 0.2801(3) 0.0662(2) 0.0302(11) Uani 1 1 d . . .
C2F C 1.1604(3) 0.2814(3) -0.0023(2) 0.0408(13) Uani 1 1 d . . .
C3F C 1.2091(5) 0.2289(3) -0.0363(3) 0.071(2) Uani 1 1 d . . .
H3F H 1.2385 0.1923 -0.0160 0.085 Uiso 1 1 calc R . .
C4F C 1.2149(6) 0.2295(4) -0.0974(3) 0.093(3) Uani 1 1 d . . .
H4F H 1.2488 0.1945 -0.1196 0.112 Uiso 1 1 calc R . .
C5F C 1.1706(6) 0.2819(5) -0.1265(3) 0.090(3) Uani 1 1 d . . .
H5F H 1.1736 0.2818 -0.1695 0.109 Uiso 1 1 calc R . .
C6F C 1.1216(4) 0.3351(4) -0.0953(3) 0.069(2) Uani 1 1 d . . .
H6F H 1.0913 0.3704 -0.1165 0.083 Uiso 1 1 calc R . .
C7F C 1.1184(3) 0.3351(4) -0.0319(2) 0.0493(15) Uani 1 1 d . . .
H7F H 1.0872 0.3723 -0.0090 0.059 Uiso 1 1 calc R . .
C8F C 1.1836(3) 0.0680(3) 0.2132(2) 0.0364(12) Uani 1 1 d . . .
H8F1 H 1.1444 0.0199 0.2023 0.044 Uiso 1 1 calc R . .
H8F2 H 1.2108 0.0762 0.2582 0.044 Uiso 1 1 calc R . .
C9F C 1.2481(3) 0.0592(3) 0.1696(2) 0.0429(13) Uani 1 1 d . . .
H9F1 H 1.2850 0.0177 0.1791 0.051 Uiso 1 1 calc R . .
H9F2 H 1.2200 0.0426 0.1247 0.051 Uiso 1 1 calc R . .
C10F C 1.3607(4) 0.1499(4) 0.2386(3) 0.074(2) Uani 1 1 d . . .
H10P H 1.3331 0.1506 0.2750 0.111 Uiso 1 1 calc R . .
H10Q H 1.3923 0.2011 0.2443 0.111 Uiso 1 1 calc R . .
H10R H 1.3984 0.1073 0.2356 0.111 Uiso 1 1 calc R . .
C11F C 1.3395(4) 0.1357(4) 0.1237(3) 0.0662(19) Uani 1 1 d . . .
H11P H 1.3762 0.0923 0.1195 0.099 Uiso 1 1 calc R . .
H11Q H 1.3720 0.1865 0.1301 0.099 Uiso 1 1 calc R . .
H11R H 1.2974 0.1281 0.0850 0.099 Uiso 1 1 calc R . .
C1G C 1.1319(3) 0.5181(3) 0.38896(19) 0.0228(9) Uani 1 1 d . . .
C2G C 1.2056(2) 0.5386(3) 0.44270(18) 0.0256(10) Uani 1 1 d . . .
C3G C 1.2400(3) 0.6166(3) 0.4641(2) 0.0345(11) Uani 1 1 d . . .
H3G H 1.2172 0.6575 0.4452 0.041 Uiso 1 1 calc R . .
C4G C 1.3081(3) 0.6343(4) 0.5137(2) 0.0455(14) Uani 1 1 d . . .
H4G H 1.3306 0.6878 0.5296 0.055 Uiso 1 1 calc R . .
C5G C 1.3425(3) 0.5754(4) 0.5393(3) 0.0549(16) Uani 1 1 d . . .
H5G H 1.3887 0.5879 0.5732 0.066 Uiso 1 1 calc R . .
C6G C 1.3106(3) 0.4976(4) 0.5161(2) 0.0528(16) Uani 1 1 d . . .
H6G H 1.3365 0.4563 0.5327 0.063 Uiso 1 1 calc R . .
C7G C 1.2405(3) 0.4793(3) 0.4685(2) 0.0384(12) Uani 1 1 d . . .
H7G H 1.2170 0.4260 0.4539 0.046 Uiso 1 1 calc R . .
C1H C 1.2051(3) 0.2457(3) 0.3864(2) 0.0273(10) Uani 1 1 d . . .
C2H C 1.2947(3) 0.2661(3) 0.4194(2) 0.0295(11) Uani 1 1 d . . .
C3H C 1.3173(3) 0.2651(3) 0.4827(2) 0.0373(12) Uani 1 1 d . . .
H3H H 1.2768 0.2520 0.5059 0.045 Uiso 1 1 calc R . .
C4H C 1.4002(3) 0.2834(4) 0.5128(2) 0.0494(15) Uani 1 1 d . . .
H4H H 1.4167 0.2807 0.5559 0.059 Uiso 1 1 calc R . .
C5H C 1.4577(3) 0.3055(4) 0.4790(2) 0.0534(16) Uani 1 1 d . . .
H5H H 1.5137 0.3193 0.4997 0.064 Uiso 1 1 calc R . .
C6H C 1.4351(3) 0.3078(3) 0.4157(2) 0.0492(15) Uani 1 1 d . . .
H6H H 1.4749 0.3229 0.3927 0.059 Uiso 1 1 calc R . .
C7H C 1.3526(3) 0.2874(3) 0.3864(2) 0.0422(13) Uani 1 1 d . . .
H7H H 1.3363 0.2884 0.3428 0.051 Uiso 1 1 calc R . .
C1I C 1.2856(3) 0.3824(3) 0.2337(2) 0.0310(11) Uani 1 1 d . . .
C2I C 1.3559(3) 0.4320(3) 0.2799(2) 0.0296(10) Uani 1 1 d . . .
C3I C 1.3393(3) 0.4927(3) 0.3280(2) 0.0335(11) Uani 1 1 d . . .
H3I H 1.2836 0.5039 0.3305 0.040 Uiso 1 1 calc R . .
C4I C 1.4038(3) 0.5369(3) 0.3722(2) 0.0442(14) Uani 1 1 d . . .
H4I H 1.3921 0.5774 0.4057 0.053 Uiso 1 1 calc R . .
C5I C 1.4843(3) 0.5226(3) 0.3682(2) 0.0462(14) Uani 1 1 d . . .
H5I H 1.5283 0.5532 0.3986 0.055 Uiso 1 1 calc R . .
C6I C 1.5009(3) 0.4641(3) 0.3204(2) 0.0444(14) Uani 1 1 d . . .
H6I H 1.5569 0.4557 0.3167 0.053 Uiso 1 1 calc R . .
C7I C 1.4374(3) 0.4166(3) 0.2769(2) 0.0396(13) Uani 1 1 d . . .
H7I H 1.4498 0.3740 0.2454 0.048 Uiso 1 1 calc R . .
Cu1 Cu 0.77144(3) 0.28483(3) 0.03710(2) 0.02688(13) Uani 1 1 d . A .
Cu2 Cu 0.70104(3) 0.23364(3) 0.14875(2) 0.02493(13) Uani 1 1 d . A .
Cu3 Cu 0.79710(3) 0.11008(3) 0.07672(3) 0.02698(13) Uani 1 1 d . A .
Cu4 Cu 1.21467(3) 0.21872(3) 0.18722(2) 0.02679(13) Uani 1 1 d . . .
Cu5 Cu 1.08266(3) 0.52923(3) 0.25811(2) 0.02375(12) Uani 1 1 d . . .
Cu6 Cu 1.03771(3) 0.28286(3) 0.39981(2) 0.02279(12) Uani 1 1 d . . .
N1 N 0.8206(2) 0.3906(2) 0.02810(18) 0.0399(10) Uani 1 1 d D . .
N2 N 0.6915(2) 0.2635(2) 0.24291(16) 0.0312(9) Uani 1 1 d . . .
N3 N 0.8821(2) 0.0283(2) 0.07590(16) 0.0279(8) Uani 1 1 d . . .
N4 N 1.1315(2) 0.6296(2) 0.23984(17) 0.0323(9) Uani 1 1 d . . .
N5 N 1.0210(2) 0.3087(2) 0.48986(16) 0.0275(9) Uani 1 1 d . . .
N6 N 1.2978(2) 0.1359(3) 0.1796(2) 0.0414(11) Uani 1 1 d . . .
O1 O 0.72216(17) 0.19255(18) 0.06138(13) 0.0252(7) Uani 1 1 d D . .
H1 H 0.6814(18) 0.178(3) 0.0338(16) 0.030 Uiso 1 1 d D . .
O2 O 0.81710(17) 0.32470(17) 0.12844(13) 0.0277(7) Uani 1 1 d D . .
O3 O 0.80627(16) 0.19328(17) 0.17926(13) 0.0244(7) Uani 1 1 d . . .
O4 O 0.88855(16) 0.18758(17) 0.08145(13) 0.0258(7) Uani 1 1 d . . .
O5 O 1.08141(18) 0.47973(17) 0.16866(13) 0.0275(7) Uani 1 1 d . . .
O6 O 0.94876(16) 0.35343(16) 0.38362(12) 0.0205(6) Uani 1 1 d . . .
O7 O 1.14127(17) 0.13553(17) 0.20267(13) 0.0249(7) Uani 1 1 d . . .
O8 O 0.64251(18) 0.33481(19) 0.04456(15) 0.0354(8) Uani 1 1 d . . .
O9 O 0.60489(18) 0.28910(18) 0.12510(14) 0.0311(7) Uani 1 1 d . . .
O10 O 0.62914(18) 0.10555(18) 0.12741(15) 0.0335(8) Uani 1 1 d . . .
O11 O 0.70944(19) 0.02976(19) 0.06947(16) 0.0388(8) Uani 1 1 d . . .
O12 O 0.7381(2) 0.2388(2) -0.05326(15) 0.0419(9) Uani 1 1 d D . .
O13 O 0.8606(3) 0.2210(4) -0.0727(3) 0.0502(19) Uani 0.609(5) 1 d PD A 4
O14 O 0.95732(18) 0.56527(18) 0.26061(13) 0.0282(7) Uani 1 1 d . . .
O15 O 0.92668(17) 0.48630(17) 0.32423(13) 0.0245(7) Uani 1 1 d . . .
O16 O 0.97963(19) 0.16020(18) 0.37621(14) 0.0310(7) Uani 1 1 d . . .
O17 O 1.04754(18) 0.11822(17) 0.29653(13) 0.0267(7) Uani 1 1 d . . .
O18 O 1.1829(2) 0.2218(2) 0.08585(14) 0.0360(8) Uani 1 1 d . . .
O19 O 1.13372(18) 0.34220(18) 0.09804(13) 0.0291(7) Uani 1 1 d . . .
O20 O 1.12479(18) 0.56353(17) 0.35042(13) 0.0272(7) Uani 1 1 d . . .
O21 O 1.08427(17) 0.45791(17) 0.38736(12) 0.0247(7) Uani 1 1 d . . .
O22 O 1.15207(18) 0.25442(19) 0.42255(13) 0.0310(7) Uani 1 1 d . . .
O23 O 1.19179(17) 0.22281(17) 0.32634(13) 0.0267(7) Uani 1 1 d . . .
O30 O 1.29854(18) 0.31086(19) 0.21161(15) 0.0352(8) Uani 1 1 d . . .
O31 O 1.21962(17) 0.41517(17) 0.22185(13) 0.0261(7) Uani 1 1 d . . .
O32 O 0.7966(6) 0.1268(6) -0.0501(4) 0.057(3) Uani 0.391(5) 1 d PD A 3
O24 O 1.04915(16) 0.29433(16) 0.31685(12) 0.0212(6) Uani 1 1 d . . .
O25 O 1.12756(16) 0.28067(16) 0.21432(12) 0.0215(6) Uani 1 1 d . . .
O26 O 1.05895(16) 0.41923(16) 0.25908(12) 0.0216(6) Uani 1 1 d . . .
O27 O 0.91076(16) 0.33593(16) 0.24698(12) 0.0207(6) Uani 1 1 d . . .
O28 O 0.97880(16) 0.19723(17) 0.20560(12) 0.0234(6) Uani 1 1 d . . .
O29 O 0.99125(16) 0.32180(16) 0.14537(12) 0.0229(6) Uani 1 1 d . . .
Ti1 Ti 0.90861(4) 0.26377(5) 0.16904(3) 0.02205(17) Uani 1 1 d . A .
Ti2 Ti 1.09261(5) 0.36744(5) 0.18240(3) 0.02205(17) Uani 1 1 d . A .
Ti3 Ti 0.99002(4) 0.38649(4) 0.31029(3) 0.02022(17) Uani 1 1 d . A .
Ti4 Ti 1.07734(4) 0.21081(5) 0.25735(3) 0.02092(17) Uani 1 1 d . A .

loop_
_atom_site_aniso_label
_atom_site_aniso_U_11
_atom_site_aniso_U_22
_atom_site_aniso_U_33
_atom_site_aniso_U_23
_atom_site_aniso_U_13
_atom_site_aniso_U_12
C1A 0.026(2) 0.023(3) 0.033(3) 0.003(2) 0.004(2) 0.0005(19)
C2A 0.018(2) 0.029(3) 0.031(2) 0.005(2) 0.0042(18) -0.0019(19)
C3A 0.025(3) 0.032(3) 0.056(3) 0.011(2) 0.007(2) -0.004(2)
C4A 0.027(3) 0.041(3) 0.085(4) 0.038(3) -0.004(3) -0.005(2)
C5A 0.024(3) 0.039(3) 0.096(5) 0.025(3) 0.002(3) 0.002(2)
C6A 0.022(3) 0.045(3) 0.077(4) 0.008(3) 0.016(3) 0.000(2)
C7A 0.035(3) 0.034(3) 0.041(3) 0.010(2) 0.001(2) -0.001(2)
C8A 0.011(7) 0.020(3) 0.023(3) 0.006(2) 0.002(4) 0.000(3)
C9A 0.031(5) 0.028(4) 0.036(4) 0.017(4) 0.015(4) 0.008(4)
C10A 0.032(2) 0.021(4) 0.040(4) 0.005(3) 0.004(3) -0.005(3)
C11A 0.032(2) 0.021(4) 0.040(4) 0.005(3) 0.004(3) -0.005(3)
C8Z 0.011(7) 0.020(3) 0.023(3) 0.006(2) 0.002(4) 0.000(3)
C9Z 0.033(7) 0.035(7) 0.042(7) 0.028(6) 0.004(6) 0.018(6)
C10Z 0.032(2) 0.021(4) 0.040(4) 0.005(3) 0.004(3) -0.005(3)
C11Z 0.032(2) 0.021(4) 0.040(4) 0.005(3) 0.004(3) -0.005(3)
C1B 0.023(2) 0.024(3) 0.037(3) 0.003(2) 0.002(2) -0.002(2)
C2B 0.032(3) 0.025(3) 0.035(3) 0.003(2) 0.002(2) -0.003(2)
C3B 0.034(3) 0.031(3) 0.107(5) 0.002(3) 0.008(3) -0.001(3)
C4B 0.037(3) 0.051(4) 0.117(6) 0.020(4) 0.018(4) -0.005(3)
C5B 0.047(3) 0.050(4) 0.042(3) 0.005(3) 0.001(3) -0.029(3)
C6B 0.082(5) 0.042(4) 0.072(4) -0.030(3) 0.042(4) -0.034(3)
C7B 0.051(3) 0.046(4) 0.065(4) -0.015(3) 0.035(3) -0.018(3)
C8B 0.033(3) 0.040(3) 0.029(2) 0.017(2) 0.009(2) 0.002(2)
C9B 0.037(3) 0.051(3) 0.026(2) 0.012(2) 0.009(2) 0.001(2)
C10B 0.060(3) 0.039(3) 0.034(3) -0.004(2) 0.016(3) 0.004(3)
C11B 0.036(3) 0.054(4) 0.035(3) 0.010(2) 0.017(2) -0.002(3)
C1 0.033(5) 0.021(6) 0.040(4) -0.009(4) -0.004(3) -0.010(4)
C2 0.054(3) 0.028(4) 0.037(4) 0.010(3) 0.006(3) -0.004(3)
C3 0.066(5) 0.074(7) 0.028(3) 0.012(4) -0.004(3) 0.000(5)
C4 0.073(8) 0.093(13) 0.041(5) 0.003(8) -0.005(5) -0.003(7)
C5 0.163(13) 0.080(11) 0.028(4) 0.028(5) 0.011(6) 0.020(10)
C6 0.146(9) 0.036(4) 0.040(6) 0.013(4) 0.039(6) 0.018(5)
C7 0.076(5) 0.022(7) 0.033(7) 0.018(3) 0.022(4) 0.006(4)
C1C 0.033(5) 0.021(6) 0.040(4) -0.009(4) -0.004(3) -0.010(4)
C2C 0.054(3) 0.028(4) 0.037(4) 0.010(3) 0.006(3) -0.004(3)
C3C 0.066(5) 0.074(7) 0.028(3) 0.012(4) -0.004(3) 0.000(5)
C4C 0.073(8) 0.093(13) 0.041(5) 0.003(8) -0.005(5) -0.003(7)
C5C 0.163(13) 0.080(11) 0.028(4) 0.028(5) 0.011(6) 0.020(10)
C6C 0.146(9) 0.036(4) 0.040(6) 0.013(4) 0.039(6) 0.018(5)
C7C 0.076(5) 0.022(7) 0.033(7) 0.018(3) 0.022(4) 0.006(4)
C8C 0.020(2) 0.046(3) 0.031(3) -0.002(2) 0.0058(19) -0.004(2)
C9C 0.027(2) 0.036(3) 0.029(2) -0.005(2) 0.0021(19) 0.005(2)
C10C 0.061(4) 0.041(3) 0.036(3) 0.008(2) 0.012(3) 0.005(3)
C11C 0.037(3) 0.037(3) 0.035(3) -0.013(2) 0.010(2) -0.004(2)
C1D 0.024(2) 0.023(2) 0.022(2) -0.0001(19) 0.0006(18) 0.0007(19)
C2D 0.036(3) 0.037(3) 0.026(2) 0.013(2) 0.006(2) 0.012(2)
C3D 0.086(5) 0.091(5) 0.092(5) 0.063(4) 0.060(4) 0.060(4)
C4D 0.144(8) 0.101(7) 0.141(8) 0.087(6) 0.087(7) 0.085(6)
C5D 0.094(6) 0.140(8) 0.102(6) 0.080(6) 0.059(5) 0.079(6)
C6D 0.041(3) 0.072(4) 0.055(4) 0.025(3) 0.017(3) 0.020(3)
C7D 0.025(2) 0.035(3) 0.032(3) 0.000(2) 0.001(2) -0.003(2)
C8D 0.053(3) 0.037(3) 0.028(3) 0.010(2) 0.005(2) -0.016(2)
C9D 0.074(4) 0.036(3) 0.031(3) 0.015(2) 0.004(3) -0.009(3)
C10D 0.049(3) 0.039(3) 0.039(3) 0.012(2) 0.010(2) -0.013(3)
C11D 0.051(3) 0.026(3) 0.057(3) 0.013(3) 0.010(3) -0.001(2)
C1E 0.027(2) 0.032(3) 0.029(2) 0.012(2) 0.004(2) 0.003(2)
C2E 0.050(3) 0.028(3) 0.049(3) 0.014(2) 0.016(3) 0.005(2)
C3E 0.112(6) 0.037(4) 0.086(5) 0.027(3) 0.058(4) 0.020(4)
C4E 0.197(10) 0.055(5) 0.115(7) 0.047(5) 0.091(7) 0.010(6)
C5E 0.173(9) 0.032(4) 0.142(8) 0.031(5) 0.082(7) 0.012(5)
C6E 0.106(6) 0.028(3) 0.088(5) 0.010(3) 0.038(4) 0.012(3)
C7E 0.050(3) 0.025(3) 0.055(3) 0.013(2) 0.018(3) 0.005(2)
C8E 0.029(2) 0.033(3) 0.021(2) 0.0040(19) 0.0064(18) 0.004(2)
C9E 0.038(3) 0.051(3) 0.026(2) 0.008(2) 0.015(2) 0.010(2)
C10E 0.040(3) 0.055(4) 0.025(3) -0.005(2) 0.005(2) 0.006(3)
C11E 0.076(4) 0.052(4) 0.034(3) 0.025(3) 0.020(3) 0.021(3)
C1F 0.030(3) 0.030(3) 0.025(2) -0.002(2) 0.0080(19) -0.019(2)
C2F 0.066(4) 0.032(3) 0.022(2) -0.001(2) 0.016(2) -0.019(3)
C3F 0.149(7) 0.033(3) 0.045(3) 0.007(3) 0.056(4) 0.012(4)
C4F 0.205(9) 0.035(4) 0.057(4) 0.008(3) 0.080(5) 0.002(5)
C5F 0.174(8) 0.067(5) 0.029(3) -0.007(3) 0.043(4) -0.030(5)
C6F 0.101(5) 0.064(5) 0.037(3) 0.016(3) -0.001(3) -0.028(4)
C7F 0.057(4) 0.063(4) 0.024(3) 0.009(3) 0.006(2) -0.020(3)
C8F 0.040(3) 0.034(3) 0.038(3) 0.008(2) 0.013(2) 0.015(2)
C9F 0.048(3) 0.041(3) 0.042(3) 0.004(2) 0.017(2) 0.017(3)
C10F 0.054(4) 0.066(5) 0.082(5) -0.009(4) -0.016(3) 0.025(3)
C11F 0.061(4) 0.055(4) 0.088(5) 0.002(4) 0.045(4) 0.019(3)
C1G 0.025(2) 0.022(2) 0.020(2) -0.0026(18) 0.0065(17) 0.0042(19)
C2G 0.017(2) 0.042(3) 0.016(2) 0.004(2) 0.0028(16) -0.005(2)
C3G 0.026(2) 0.044(3) 0.031(3) 0.000(2) 0.013(2) -0.004(2)
C4G 0.034(3) 0.056(4) 0.036(3) -0.012(3) 0.012(2) -0.020(3)
C5G 0.036(3) 0.083(5) 0.037(3) 0.012(3) -0.009(2) -0.019(3)
C6G 0.038(3) 0.076(5) 0.047(3) 0.034(3) -0.006(3) -0.012(3)
C7G 0.030(3) 0.050(3) 0.032(3) 0.012(2) -0.002(2) -0.006(2)
C1H 0.028(2) 0.028(3) 0.028(2) 0.011(2) 0.0015(19) 0.006(2)
C2H 0.029(2) 0.036(3) 0.021(2) 0.004(2) -0.0003(19) 0.005(2)
C3H 0.031(3) 0.051(3) 0.029(3) 0.006(2) 0.007(2) 0.008(2)
C4H 0.035(3) 0.081(4) 0.028(3) 0.010(3) -0.006(2) 0.012(3)
C5H 0.031(3) 0.079(5) 0.041(3) 0.006(3) -0.007(2) -0.009(3)
C6H 0.034(3) 0.072(4) 0.036(3) 0.005(3) 0.005(2) -0.016(3)
C7H 0.038(3) 0.052(4) 0.029(3) -0.001(2) -0.003(2) -0.003(3)
C1I 0.027(3) 0.038(3) 0.025(2) -0.001(2) 0.0088(19) -0.008(2)
C2I 0.026(2) 0.030(3) 0.030(2) 0.000(2) 0.0067(19) -0.001(2)
C3I 0.022(2) 0.042(3) 0.032(3) -0.004(2) 0.0080(19) -0.003(2)
C4I 0.034(3) 0.056(4) 0.034(3) -0.012(3) 0.009(2) 0.003(3)
C5I 0.025(3) 0.056(4) 0.042(3) -0.016(3) -0.001(2) -0.002(2)
C6I 0.017(2) 0.056(4) 0.051(3) -0.007(3) 0.005(2) 0.001(2)
C7I 0.026(3) 0.049(3) 0.038(3) -0.006(2) 0.008(2) 0.001(2)
Cu1 0.0257(3) 0.0295(3) 0.0253(3) 0.0066(2) 0.0040(2) -0.0005(2)
Cu2 0.0235(3) 0.0273(3) 0.0235(3) 0.0047(2) 0.0040(2) 0.0014(2)
Cu3 0.0248(3) 0.0227(3) 0.0306(3) -0.0015(2) 0.0077(2) -0.0029(2)
Cu4 0.0246(3) 0.0273(3) 0.0260(3) -0.0017(2) 0.0080(2) 0.0001(2)
Cu5 0.0274(3) 0.0206(3) 0.0224(3) 0.0050(2) 0.0032(2) -0.0033(2)
Cu6 0.0261(3) 0.0245(3) 0.0179(3) 0.0035(2) 0.0055(2) 0.0034(2)
N1 0.056(3) 0.034(3) 0.034(2) 0.0081(19) 0.023(2) -0.008(2)
N2 0.032(2) 0.035(2) 0.025(2) 0.0027(17) 0.0067(16) 0.0061(18)
N3 0.035(2) 0.024(2) 0.0214(19) -0.0027(16) 0.0063(16) -0.0047(17)
N4 0.037(2) 0.025(2) 0.032(2) 0.0064(17) 0.0035(17) -0.0061(18)
N5 0.029(2) 0.034(2) 0.0204(18) 0.0069(16) 0.0039(15) 0.0079(17)
N6 0.031(2) 0.040(3) 0.050(3) -0.003(2) 0.015(2) 0.005(2)
O1 0.0228(16) 0.0281(18) 0.0202(15) 0.0027(13) -0.0031(12) -0.0049(14)
O2 0.0292(16) 0.0222(17) 0.0284(16) 0.0049(13) -0.0025(13) -0.0008(13)
O3 0.0223(15) 0.0251(17) 0.0236(15) 0.0010(13) 0.0053(12) -0.0049(13)
O4 0.0221(15) 0.0293(18) 0.0236(15) -0.0001(13) 0.0057(12) -0.0004(13)
O5 0.0395(18) 0.0234(17) 0.0200(15) 0.0073(13) 0.0049(13) -0.0052(14)
O6 0.0224(15) 0.0210(16) 0.0171(14) 0.0007(12) 0.0051(11) 0.0006(12)
O7 0.0283(16) 0.0238(17) 0.0240(15) 0.0028(13) 0.0106(13) 0.0061(13)
O8 0.0279(17) 0.041(2) 0.0431(19) 0.0167(16) 0.0122(15) 0.0059(15)
O9 0.0317(17) 0.0321(19) 0.0309(17) 0.0092(15) 0.0061(14) 0.0053(14)
O10 0.0266(17) 0.0233(18) 0.047(2) -0.0030(15) 0.0109(15) -0.0052(14)
O11 0.0322(19) 0.0285(19) 0.052(2) -0.0028(16) 0.0141(16) -0.0019(15)
O12 0.056(2) 0.047(2) 0.0254(17) 0.0082(16) 0.0130(16) 0.0111(18)
O13 0.042(4) 0.065(5) 0.034(3) -0.008(3) 0.004(3) 0.010(3)
O14 0.0302(17) 0.0301(18) 0.0272(16) 0.0117(14) 0.0059(13) 0.0032(14)
O15 0.0264(16) 0.0233(17) 0.0237(15) 0.0039(13) 0.0058(12) 0.0010(13)
O16 0.0421(19) 0.0219(18) 0.0315(17) 0.0046(14) 0.0155(15) 0.0020(15)
O17 0.0328(17) 0.0222(17) 0.0255(16) 0.0051(13) 0.0072(13) 0.0017(13)
O18 0.050(2) 0.033(2) 0.0256(17) 0.0012(15) 0.0160(15) -0.0078(16)
O19 0.0344(17) 0.0296(19) 0.0208(15) 0.0019(14) 0.0051(13) -0.0066(14)
O20 0.0382(18) 0.0211(17) 0.0201(15) 0.0043(13) 0.0013(13) -0.0054(14)
O21 0.0292(16) 0.0236(17) 0.0191(15) 0.0027(13) 0.0025(12) -0.0050(14)
O22 0.0288(17) 0.042(2) 0.0253(16) 0.0114(15) 0.0080(13) 0.0053(15)
O23 0.0247(16) 0.0296(18) 0.0230(16) 0.0009(13) 0.0028(12) 0.0036(13)
O30 0.0261(17) 0.031(2) 0.044(2) -0.0068(15) 0.0129(15) -0.0028(14)
O31 0.0261(16) 0.0249(17) 0.0249(16) 0.0028(13) 0.0030(13) -0.0053(14)
O32 0.084(8) 0.056(7) 0.019(5) -0.012(4) -0.003(4) 0.031(6)
O24 0.0216(15) 0.0218(16) 0.0203(14) 0.0030(12) 0.0071(12) -0.0015(12)
O25 0.0226(15) 0.0236(16) 0.0174(14) 0.0007(12) 0.0066(11) 0.0004(12)
O26 0.0248(15) 0.0194(16) 0.0198(14) 0.0036(12) 0.0035(12) -0.0030(12)
O27 0.0194(14) 0.0205(16) 0.0212(14) 0.0022(12) 0.0043(11) 0.0009(12)
O28 0.0253(15) 0.0225(17) 0.0211(15) 0.0010(12) 0.0062(12) -0.0019(13)
O29 0.0263(15) 0.0210(16) 0.0201(14) 0.0063(12) 0.0000(12) -0.0041(13)
Ti1 0.0208(4) 0.0209(4) 0.0220(4) 0.0029(3) 0.0002(3) -0.0024(3)
Ti2 0.0239(4) 0.0233(4) 0.0176(4) 0.0030(3) 0.0035(3) -0.0041(3)
Ti3 0.0220(4) 0.0194(4) 0.0188(4) 0.0031(3) 0.0045(3) -0.0003(3)
Ti4 0.0231(4) 0.0215(4) 0.0177(4) 0.0025(3) 0.0045(3) 0.0024(3)

loop_
_atom_type_symbol
_atom_type_description
_atom_type_scat_dispersion_real
_atom_type_scat_dispersion_imag
_atom_type_scat_source
C C 0.0033 0.0016 'International Tables Vol C Tables 4.2.6.8 and 6.1.1.4'
H H 0.0000 0.0000 'International Tables Vol C Tables 4.2.6.8 and 6.1.1.4'
N N 0.0061 0.0033 'International Tables Vol C Tables 4.2.6.8 and 6.1.1.4'
O O 0.0106 0.0060 'International Tables Vol C Tables 4.2.6.8 and 6.1.1.4'
Ti Ti 0.2776 0.4457 'International Tables Vol C Tables 4.2.6.8 and 6.1.1.4'
Cu Cu 0.3201 1.2651 'International Tables Vol C Tables 4.2.6.8 and 6.1.1.4'

loop_
_geom_angle_atom_site_label_1
_geom_angle_atom_site_label_2
_geom_angle_atom_site_label_3
_geom_angle
_geom_angle_site_symmetry_1
_geom_angle_site_symmetry_3
_geom_angle_publ_flag
O8 C1A O9 126.5(4) . . ?
O8 C1A C2A 117.9(4) . . ?
O9 C1A C2A 115.6(4) . . ?
C7A C2A C3A 119.6(4) . . ?
C7A C2A C1A 120.5(4) . . ?
C3A C2A C1A 119.8(4) . . ?
C4A C3A C2A 120.0(5) . . ?
C4A C3A H3A 120.0 . . ?
C2A C3A H3A 120.0 . . ?
C5A C4A C3A 119.7(5) . . ?
C5A C4A H4A 120.1 . . ?
C3A C4A H4A 120.1 . . ?
C4A C5A C6A 121.0(5) . . ?
C4A C5A H5A 119.5 . . ?
C6A C5A H5A 119.5 . . ?
C7A C6A C5A 119.5(5) . . ?
C7A C6A H6A 120.3 . . ?
C5A C6A H6A 120.3 . . ?
C6A C7A C2A 120.1(5) . . ?
C6A C7A H7A 119.9 . . ?
C2A C7A H7A 119.9 . . ?
O2 C8A C9A 111.4(8) . . ?
O2 C8A H8A1 109.3 . . ?
C9A C8A H8A1 109.3 . . ?
O2 C8A H8A2 109.3 . . ?
C9A C8A H8A2 109.3 . . ?
H8A1 C8A H8A2 108.0 . . ?
N1 C9A C8A 106.1(6) . . ?
N1 C9A H9A1 110.5 . . ?
C8A C9A H9A1 110.5 . . ?
N1 C9A H9A2 110.5 . . ?
C8A C9A H9A2 110.5 . . ?
H9A1 C9A H9A2 108.7 . . ?
N1 C10A H10A 109.5 . . ?
N1 C10A H10B 109.5 . . ?
N1 C10A H10C 109.5 . . ?
N1 C11A H11A 109.5 . . ?
N1 C11A H11B 109.5 . . ?
N1 C11A H11C 109.5 . . ?
O2 C8Z C9Z 99.8(10) . . ?
O2 C8Z H8Z1 111.8 . . ?
C9Z C8Z H8Z1 111.8 . . ?
O2 C8Z H8Z2 111.8 . . ?
C9Z C8Z H8Z2 111.8 . . ?
H8Z1 C8Z H8Z2 109.5 . . ?
C8Z C9Z N1 109.3(11) . . ?
C8Z C9Z H9Z1 109.8 . . ?
N1 C9Z H9Z1 109.8 . . ?
C8Z C9Z H9Z2 109.8 . . ?
N1 C9Z H9Z2 109.8 . . ?
H9Z1 C9Z H9Z2 108.3 . . ?
N1 C10Z H10T 109.5 . . ?
N1 C10Z H10U 109.5 . . ?
N1 C10Z H10V 109.5 . . ?
N1 C11Z H11T 109.5 . . ?
N1 C11Z H11U 109.5 . . ?
N1 C11Z H11V 109.5 . . ?
O10 C1B O11 126.0(4) . . ?
O10 C1B C2B 119.9(4) . . ?
O11 C1B C2B 114.1(4) . . ?
C3B C2B C7B 117.1(5) . . ?
C3B C2B C1B 120.4(4) . . ?
C7B C2B C1B 122.5(4) . . ?
C2B C3B C4B 121.8(5) . . ?
C2B C3B H3B 119.1 . . ?
C4B C3B H3B 119.1 . . ?
C5B C4B C3B 120.7(5) . . ?
C5B C4B H4B 119.7 . . ?
C3B C4B H4B 119.7 . . ?
C6B C5B C4B 118.2(5) . . ?
C6B C5B H5B 120.9 . . ?
C4B C5B H5B 120.9 . . ?
C5B C6B C7B 120.2(6) . . ?
C5B C6B H6B 119.9 . . ?
C7B C6B H6B 119.9 . . ?
C2B C7B C6B 122.0(5) . . ?
C2B C7B H7B 119.0 . . ?
C6B C7B H7B 119.0 . . ?
O3 C8B C9B 109.3(4) . . ?
O3 C8B H8B1 109.8 . . ?
C9B C8B H8B1 109.8 . . ?
O3 C8B H8B2 109.8 . . ?
C9B C8B H8B2 109.8 . . ?
H8B1 C8B H8B2 108.3 . . ?
C8B C9B N2 110.0(4) . . ?
C8B C9B H9B1 109.7 . . ?
N2 C9B H9B1 109.7 . . ?
C8B C9B H9B2 109.7 . . ?
N2 C9B H9B2 109.7 . . ?
H9B1 C9B H9B2 108.2 . . ?
N2 C10B H10D 109.5 . . ?
N2 C10B H10E 109.5 . . ?
H10D C10B H10E 109.5 . . ?
N2 C10B H10F 109.5 . . ?
H10D C10B H10F 109.5 . . ?
H10E C10B H10F 109.5 . . ?
N2 C11B H11D 109.5 . . ?
N2 C11B H11E 109.5 . . ?
H11D C11B H11E 109.5 . . ?
N2 C11B H11F 109.5 . . ?
H11D C11B H11F 109.5 . . ?
H11E C11B H11F 109.5 . . ?
O12 C1 O32 119.9(11) . . ?
O12 C1 C2 117.0(13) . . ?
O32 C1 C2 121.6(13) . . ?
C3 C2 C7 120.0 . . ?
C3 C2 C1 119.6(15) . . ?
C7 C2 C1 120.4(15) . . ?
C2 C3 C4 120.0 . . ?
C2 C3 H3 120.0 . . ?
C4 C3 H3 120.0 . . ?
C3 C4 C5 120.0 . . ?
C3 C4 H4C 120.0 . . ?
C5 C4 H4C 120.0 . . ?
C6 C5 C4 120.0 . . ?
C6 C5 H5 120.0 . . ?
C4 C5 H5 120.0 . . ?
C5 C6 C7 120.0 . . ?
C5 C6 H6 120.0 . . ?
C7 C6 H6 120.0 . . ?
C6 C7 C2 120.0 . . ?
C6 C7 H7 120.0 . . ?
C2 C7 H7 120.0 . . ?
O12 C1C O13 123.2(7) . . ?
O12 C1C C2C 120.7(9) . . ?
O13 C1C C2C 116.1(9) . . ?
C3C C2C C7C 120.0 . . ?
C3C C2C C1C 119.4(9) . . ?
C7C C2C C1C 120.6(9) . . ?
C4C C3C C2C 120.0 . . ?
C4C C3C H3C 120.0 . . ?
C2C C3C H3C 120.0 . . ?
C3C C4C C5C 120.0 . . ?
C3C C4C H4C1 120.0 . . ?
C5C C4C H4C1 120.0 . . ?
C6C C5C C4C 120.0 . . ?
C6C C5C H5C 120.0 . . ?
C4C C5C H5C 120.0 . . ?
C7C C6C C5C 120.0 . . ?
C7C C6C H6C 120.0 . . ?
C5C C6C H6C 120.0 . . ?
C6C C7C C2C 120.0 . . ?
C6C C7C H7C 120.0 . . ?
C2C C7C H7C 120.0 . . ?
O4 C8C C9C 109.3(4) . . ?
O4 C8C H8C1 109.8 . . ?
C9C C8C H8C1 109.8 . . ?
O4 C8C H8C2 109.8 . . ?
C9C C8C H8C2 109.8 . . ?
H8C1 C8C H8C2 108.3 . . ?
N3 C9C C8C 109.8(4) . . ?
N3 C9C H9C1 109.7 . . ?
C8C C9C H9C1 109.7 . . ?
N3 C9C H9C2 109.7 . . ?
C8C C9C H9C2 109.7 . . ?
H9C1 C9C H9C2 108.2 . . ?
N3 C10C H10G 109.5 . . ?
N3 C10C H10H 109.5 . . ?
H10G C10C H10H 109.5 . . ?
N3 C10C H10I 109.5 . . ?
H10G C10C H10I 109.5 . . ?
H10H C10C H10I 109.5 . . ?
N3 C11C H11G 109.5 . . ?
N3 C11C H11H 109.5 . . ?
H11G C11C H11H 109.5 . . ?
N3 C11C H11I 109.5 . . ?
H11G C11C H11I 109.5 . . ?
H11H C11C H11I 109.5 . . ?
O14 C1D O15 126.6(4) . . ?
O14 C1D C2D 118.5(4) . . ?
O15 C1D C2D 115.0(4) . . ?
C7D C2D C3D 117.6(5) . . ?
C7D C2D C1D 123.3(4) . . ?
C3D C2D C1D 118.8(5) . . ?
C4D C3D C2D 121.3(6) . . ?
C4D C3D H3D 119.3 . . ?
C2D C3D H3D 119.3 . . ?
C3D C4D C5D 119.7(7) . . ?
C3D C4D H4D 120.2 . . ?
C5D C4D H4D 120.2 . . ?
C6D C5D C4D 118.6(6) . . ?
C6D C5D H5D 120.7 . . ?
C4D C5D H5D 120.7 . . ?
C7D C6D C5D 120.5(6) . . ?
C7D C6D H6D 119.7 . . ?
C5D C6D H6D 119.7 . . ?
C2D C7D C6D 121.9(5) . . ?
C2D C7D H7D 119.1 . . ?
C6D C7D H7D 119.1 . . ?
O5 C8D C9D 108.6(4) . . ?
O5 C8D H8D1 110.0 . . ?
C9D C8D H8D1 110.0 . . ?
O5 C8D H8D2 110.0 . . ?
C9D C8D H8D2 110.0 . . ?
H8D1 C8D H8D2 108.4 . . ?
N4 C9D C8D 108.9(4) . . ?
N4 C9D H9D1 109.9 . . ?
C8D C9D H9D1 109.9 . . ?
N4 C9D H9D2 109.9 . . ?
C8D C9D H9D2 109.9 . . ?
H9D1 C9D H9D2 108.3 . . ?
N4 C10D H10J 109.5 . . ?
N4 C10D H10K 109.5 . . ?
H10J C10D H10K 109.5 . . ?
N4 C10D H10L 109.5 . . ?
H10J C10D H10L 109.5 . . ?
H10K C10D H10L 109.5 . . ?
N4 C11D H11J 109.5 . . ?
N4 C11D H11K 109.5 . . ?
H11J C11D H11K 109.5 . . ?
N4 C11D H11L 109.5 . . ?
H11J C11D H11L 109.5 . . ?
H11K C11D H11L 109.5 . . ?
O16 C1E O17 124.5(4) . . ?
O16 C1E C2E 119.4(4) . . ?
O17 C1E C2E 116.1(4) . . ?
C7E C2E C3E 119.4(5) . . ?
C7E C2E C1E 121.0(4) . . ?
C3E C2E C1E 119.6(5) . . ?
C4E C3E C2E 120.2(6) . . ?
C4E C3E H3E 119.9 . . ?
C2E C3E H3E 119.9 . . ?
C3E C4E C5E 120.8(7) . . ?
C3E C4E H4E 119.6 . . ?
C5E C4E H4E 119.6 . . ?
C6E C5E C4E 118.7(6) . . ?
C6E C5E H5E 120.6 . . ?
C4E C5E H5E 120.6 . . ?
C5E C6E C7E 120.4(6) . . ?
C5E C6E H6E 119.8 . . ?
C7E C6E H6E 119.8 . . ?
C2E C7E C6E 120.4(5) . . ?
C2E C7E H7E 119.8 . . ?
C6E C7E H7E 119.8 . . ?
O6 C8E C9E 106.8(3) . . ?
O6 C8E H8E1 110.4 . . ?
C9E C8E H8E1 110.4 . . ?
O6 C8E H8E2 110.4 . . ?
C9E C8E H8E2 110.4 . . ?
H8E1 C8E H8E2 108.6 . . ?
N5 C9E C8E 109.6(4) . . ?
N5 C9E H9E1 109.7 . . ?
C8E C9E H9E1 109.7 . . ?
N5 C9E H9E2 109.7 . . ?
C8E C9E H9E2 109.7 . . ?
H9E1 C9E H9E2 108.2 . . ?
N5 C10E H10M 109.5 . . ?
N5 C10E H10N 109.5 . . ?
H10M C10E H10N 109.5 . . ?
N5 C10E H10O 109.5 . . ?
H10M C10E H10O 109.5 . . ?
H10N C10E H10O 109.5 . . ?
N5 C11E H11M 109.5 . . ?
N5 C11E H11N 109.5 . . ?
H11M C11E H11N 109.5 . . ?
N5 C11E H11O 109.5 . . ?
H11M C11E H11O 109.5 . . ?
H11N C11E H11O 109.5 . . ?
O18 C1F O19 126.8(4) . . ?
O18 C1F C2F 118.7(4) . . ?
O19 C1F C2F 114.5(4) . . ?
C7F C2F C3F 118.9(5) . . ?
C7F C2F C1F 122.1(5) . . ?
C3F C2F C1F 118.9(5) . . ?
C4F C3F C2F 121.5(6) . . ?
C4F C3F H3F 119.2 . . ?
C2F C3F H3F 119.2 . . ?
C3F C4F C5F 118.5(7) . . ?
C3F C4F H4F 120.8 . . ?
C5F C4F H4F 120.8 . . ?
C4F C5F C6F 122.5(6) . . ?
C4F C5F H5F 118.7 . . ?
C6F C5F H5F 118.7 . . ?
C5F C6F C7F 118.1(6) . . ?
C5F C6F H6F 121.0 . . ?
C7F C6F H6F 121.0 . . ?
C2F C7F C6F 120.4(6) . . ?
C2F C7F H7F 119.8 . . ?
C6F C7F H7F 119.8 . . ?
O7 C8F C9F 105.8(4) . . ?
O7 C8F H8F1 110.6 . . ?
C9F C8F H8F1 110.6 . . ?
O7 C8F H8F2 110.6 . . ?
C9F C8F H8F2 110.6 . . ?
H8F1 C8F H8F2 108.7 . . ?
N6 C9F C8F 109.8(4) . . ?
N6 C9F H9F1 109.7 . . ?
C8F C9F H9F1 109.7 . . ?
N6 C9F H9F2 109.7 . . ?
C8F C9F H9F2 109.7 . . ?
H9F1 C9F H9F2 108.2 . . ?
N6 C10F H10P 109.5 . . ?
N6 C10F H10Q 109.5 . . ?
H10P C10F H10Q 109.5 . . ?
N6 C10F H10R 109.5 . . ?
H10P C10F H10R 109.5 . . ?
H10Q C10F H10R 109.5 . . ?
N6 C11F H11P 109.5 . . ?
N6 C11F H11Q 109.5 . . ?
H11P C11F H11Q 109.5 . . ?
N6 C11F H11R 109.5 . . ?
H11P C11F H11R 109.5 . . ?
H11Q C11F H11R 109.5 . . ?
O20 C1G O21 127.2(4) . . ?
O20 C1G C2G 115.7(4) . . ?
O21 C1G C2G 117.0(4) . . ?
C7G C2G C3G 120.2(4) . . ?
C7G C2G C1G 119.6(4) . . ?
C3G C2G C1G 120.2(4) . . ?
C2G C3G C4G 119.3(5) . . ?
C2G C3G H3G 120.3 . . ?
C4G C3G H3G 120.3 . . ?
C5G C4G C3G 120.3(5) . . ?
C5G C4G H4G 119.8 . . ?
C3G C4G H4G 119.8 . . ?
C4G C5G C6G 120.2(5) . . ?
C4G C5G H5G 119.9 . . ?
C6G C5G H5G 119.9 . . ?
C5G C6G C7G 120.2(5) . . ?
C5G C6G H6G 119.9 . . ?
C7G C6G H6G 119.9 . . ?
C2G C7G C6G 119.7(5) . . ?
C2G C7G H7G 120.2 . . ?
C6G C7G H7G 120.2 . . ?
O22 C1H O23 127.6(4) . . ?
O22 C1H C2H 115.4(4) . . ?
O23 C1H C2H 117.0(4) . . ?
C7H C2H C3H 120.1(4) . . ?
C7H C2H C1H 119.7(4) . . ?
C3H C2H C1H 120.1(4) . . ?
C2H C3H C4H 119.8(5) . . ?
C2H C3H H3H 120.1 . . ?
C4H C3H H3H 120.1 . . ?
C5H C4H C3H 119.4(5) . . ?
C5H C4H H4H 120.3 . . ?
C3H C4H H4H 120.3 . . ?
C4H C5H C6H 121.0(5) . . ?
C4H C5H H5H 119.5 . . ?
C6H C5H H5H 119.5 . . ?
C5H C6H C7H 118.5(5) . . ?
C5H C6H H6H 120.7 . . ?
C7H C6H H6H 120.7 . . ?
C2H C7H C6H 121.1(5) . . ?
C2H C7H H7H 119.4 . . ?
C6H C7H H7H 119.4 . . ?
O31 C1I O30 126.7(4) . . ?
O31 C1I C2I 117.1(4) . . ?
O30 C1I C2I 116.2(4) . . ?
C7I C2I C3I 119.2(4) . . ?
C7I C2I C1I 121.0(4) . . ?
C3I C2I C1I 119.7(4) . . ?
C4I C3I C2I 120.0(4) . . ?
C4I C3I H3I 120.0 . . ?
C2I C3I H3I 120.0 . . ?
C5I C4I C3I 120.6(5) . . ?
C5I C4I H4I 119.7 . . ?
C3I C4I H4I 119.7 . . ?
C6I C5I C4I 119.6(4) . . ?
C6I C5I H5I 120.2 . . ?
C4I C5I H5I 120.2 . . ?
C5I C6I C7I 121.1(4) . . ?
C5I C6I H6I 119.5 . . ?
C7I C6I H6I 119.5 . . ?
C2I C7I C6I 119.4(4) . . ?
C2I C7I H7I 120.3 . . ?
C6I C7I H7I 120.3 . . ?
O12 Cu1 O1 93.07(13) . . ?
O12 Cu1 O2 173.26(13) . . ?
O1 Cu1 O2 86.53(12) . . ?
O12 Cu1 N1 96.58(15) . . ?
O1 Cu1 N1 169.65(14) . . ?
O2 Cu1 N1 84.33(14) . . ?
O12 Cu1 O8 92.53(13) . . ?
O1 Cu1 O8 83.93(12) . . ?
O2 Cu1 O8 94.12(12) . . ?
N1 Cu1 O8 91.89(14) . . ?
O9 Cu2 O3 171.41(13) . . ?
O9 Cu2 O1 96.95(12) . . ?
O3 Cu2 O1 86.86(11) . . ?
O9 Cu2 N2 91.65(13) . . ?
O3 Cu2 N2 84.93(13) . . ?
O1 Cu2 N2 171.11(14) . . ?
O9 Cu2 O10 96.03(12) . . ?
O3 Cu2 O10 92.16(11) . . ?
O1 Cu2 O10 81.14(12) . . ?
N2 Cu2 O10 95.75(14) . . ?
O9 Cu2 Cu3 134.52(9) . . ?
O3 Cu2 Cu3 51.35(8) . . ?
O1 Cu2 Cu3 39.57(8) . . ?
N2 Cu2 Cu3 131.55(11) . . ?
O10 Cu2 Cu3 69.84(8) . . ?
O11 Cu3 O4 177.19(13) . . ?
O11 Cu3 O1 94.56(13) . . ?
O4 Cu3 O1 87.42(12) . . ?
O11 Cu3 N3 91.09(14) . . ?
O4 Cu3 N3 86.61(14) . . ?
O1 Cu3 N3 168.12(13) . . ?
O11 Cu3 O3 105.46(12) . . ?
O4 Cu3 O3 76.92(10) . . ?
O1 Cu3 O3 76.75(11) . . ?
N3 Cu3 O3 111.77(12) . . ?
O11 Cu3 Cu2 90.24(10) . . ?
O4 Cu3 Cu2 92.56(9) . . ?
O1 Cu3 Cu2 40.09(8) . . ?
N3 Cu3 Cu2 150.52(10) . . ?
O3 Cu3 Cu2 40.11(7) . . ?
O25 Cu4 O7 79.82(12) . . ?
O25 Cu4 O30 93.78(12) . . ?
O7 Cu4 O30 155.41(13) . . ?
O25 Cu4 N6 162.00(15) . . ?
O7 Cu4 N6 85.63(15) . . ?
O30 Cu4 N6 95.12(15) . . ?
O25 Cu4 O18 96.41(12) . . ?
O7 Cu4 O18 107.93(12) . . ?
O30 Cu4 O18 96.32(13) . . ?
N6 Cu4 O18 98.12(15) . . ?
O25 Cu4 Ti4 39.82(8) . . ?
O7 Cu4 Ti4 43.12(8) . . ?
O30 Cu4 Ti4 120.98(9) . . ?
N6 Cu4 Ti4 122.77(13) . . ?
O18 Cu4 Ti4 117.74(9) . . ?
O26 Cu5 O5 79.93(12) . . ?
O26 Cu5 O20 95.21(11) . . ?
O5 Cu5 O20 158.66(13) . . ?
O26 Cu5 N4 162.41(14) . . ?
O5 Cu5 N4 86.72(14) . . ?
O20 Cu5 N4 93.09(14) . . ?
O26 Cu5 O14 96.81(12) . . ?
O5 Cu5 O14 104.62(12) . . ?
O20 Cu5 O14 96.56(12) . . ?
N4 Cu5 O14 97.61(14) . . ?
O26 Cu5 Ti2 39.33(8) . . ?
O5 Cu5 Ti2 43.25(8) . . ?
O20 Cu5 Ti2 124.07(9) . . ?
N4 Cu5 Ti2 124.14(11) . . ?
O14 Cu5 Ti2 115.06(8) . . ?
O24 Cu6 O22 94.75(12) . . ?
O24 Cu6 O6 79.89(11) . . ?
O22 Cu6 O6 156.71(13) . . ?
O24 Cu6 N5 161.23(14) . . ?
O22 Cu6 N5 93.45(13) . . ?
O6 Cu6 N5 85.93(12) . . ?
O24 Cu6 O16 99.67(11) . . ?
O22 Cu6 O16 95.96(13) . . ?
O6 Cu6 O16 107.26(12) . . ?
N5 Cu6 O16 96.23(13) . . ?
O24 Cu6 Ti3 39.47(8) . . ?
O22 Cu6 Ti3 123.17(9) . . ?
O6 Cu6 Ti3 42.90(8) . . ?
N5 Cu6 Ti3 122.97(11) . . ?
O16 Cu6 Ti3 118.34(8) . . ?
C11Z N1 C10A 111.0(9) . . ?
C11Z N1 C9A 82.9(6) . . ?
C10A N1 C9A 114.5(5) . . ?
C10A N1 C11A 109.4(6) . . ?
C9A N1 C11A 104.4(5) . . ?
C11Z N1 C10Z 114.7(9) . . ?
C9A N1 C10Z 134.8(6) . . ?
C11A N1 C10Z 104.3(8) . . ?
C11Z N1 C9Z 110.7(7) . . ?
C10A N1 C9Z 80.7(6) . . ?
C11A N1 C9Z 134.1(5) . . ?
C10Z N1 C9Z 98.6(6) . . ?
C11Z N1 Cu1 121.8(7) . . ?
C10A N1 Cu1 119.4(4) . . ?
C9A N1 Cu1 100.1(3) . . ?
C11A N1 Cu1 107.7(4) . . ?
C10Z N1 Cu1 103.6(6) . . ?
C9Z N1 Cu1 104.6(5) . . ?
C11B N2 C10B 109.8(4) . . ?
C11B N2 C9B 111.2(4) . . ?
C10B N2 C9B 109.4(4) . . ?
C11B N2 Cu2 108.9(3) . . ?
C10B N2 Cu2 110.1(3) . . ?
C9B N2 Cu2 107.3(3) . . ?
C9C N3 C10C 111.5(4) . . ?
C9C N3 C11C 110.9(3) . . ?
C10C N3 C11C 109.7(4) . . ?
C9C N3 Cu3 106.4(3) . . ?
C10C N3 Cu3 110.8(3) . . ?
C11C N3 Cu3 107.4(3) . . ?
C11D N4 C10D 108.8(4) . . ?
C11D N4 C9D 110.6(4) . . ?
C10D N4 C9D 110.4(4) . . ?
C11D N4 Cu5 112.9(3) . . ?
C10D N4 Cu5 110.1(3) . . ?
C9D N4 Cu5 104.0(3) . . ?
C11E N5 C9E 111.9(4) . . ?
C11E N5 C10E 107.8(4) . . ?
C9E N5 C10E 109.8(4) . . ?
C11E N5 Cu6 115.2(3) . . ?
C9E N5 Cu6 104.4(2) . . ?
C10E N5 Cu6 107.6(3) . . ?
C10F N6 C9F 111.1(4) . . ?
C10F N6 C11F 109.8(4) . . ?
C9F N6 C11F 109.3(4) . . ?
C10F N6 Cu4 110.2(3) . . ?
C9F N6 Cu4 104.7(3) . . ?
C11F N6 Cu4 111.6(3) . . ?
Cu3 O1 Cu1 115.96(14) . . ?
Cu3 O1 Cu2 100.34(13) . . ?
Cu1 O1 Cu2 105.22(14) . . ?
Cu3 O1 H1 116(3) . . ?
Cu1 O1 H1 103(3) . . ?
Cu2 O1 H1 116(3) . . ?
C8A O2 Cu1 109.7(5) . . ?
C8Z O2 Cu1 109.2(8) . . ?
C8A O2 Ti1 114.7(4) . . ?
C8Z O2 Ti1 125.8(9) . . ?
Cu1 O2 Ti1 117.37(14) . . ?
C8B O3 Cu2 107.5(2) . . ?
C8B O3 Ti1 123.1(3) . . ?
Cu2 O3 Ti1 111.97(14) . . ?
C8B O3 Cu3 127.8(3) . . ?
Cu2 O3 Cu3 88.54(10) . . ?
Ti1 O3 Cu3 92.88(10) . . ?
C8C O4 Cu3 108.0(3) . . ?
C8C O4 Ti1 122.3(2) . . ?
Cu3 O4 Ti1 108.89(13) . . ?
C8D O5 Cu5 110.8(3) . . ?
C8D O5 Ti2 133.6(3) . . ?
Cu5 O5 Ti2 95.46(12) . . ?
C8E O6 Cu6 111.3(2) . . ?
C8E O6 Ti3 136.0(3) . . ?
Cu6 O6 Ti3 95.42(11) . . ?
C8F O7 Cu4 112.4(3) . . ?
C8F O7 Ti4 131.9(3) . . ?
Cu4 O7 Ti4 95.52(13) . . ?
C1A O8 Cu1 130.1(3) . . ?
C1A O9 Cu2 126.4(3) . . ?
C1B O10 Cu2 129.2(3) . . ?
C1B O11 Cu3 123.9(3) . . ?
C1C O12 Cu1 124.7(4) . . ?
C1 O12 Cu1 123.3(6) . . ?
C1D O14 Cu5 121.9(3) . . ?
C1D O15 Ti3 134.9(3) . . ?
C1E O16 Cu6 121.6(3) . . ?
C1E O17 Ti4 136.8(3) . . ?
C1F O18 Cu4 124.4(3) . . ?
C1F O19 Ti2 133.8(3) . . ?
C1G O20 Cu5 125.0(3) . . ?
C1G O21 Ti3 131.2(3) . . ?
C1H O22 Cu6 125.7(3) . . ?
C1H O23 Ti4 130.4(3) . . ?
C1I O30 Cu4 126.1(3) . . ?
C1I O31 Ti2 132.4(3) . . ?
Ti4 O24 Cu6 121.59(15) . . ?
Ti4 O24 Ti3 133.51(15) . . ?
Cu6 O24 Ti3 101.29(12) . . ?
Ti2 O25 Ti4 133.55(15) . . ?
Ti2 O25 Cu4 123.79(14) . . ?
Ti4 O25 Cu4 100.35(13) . . ?
Ti3 O26 Ti2 133.21(15) . . ?
Ti3 O26 Cu5 123.14(14) . . ?
Ti2 O26 Cu5 100.83(13) . . ?
Ti3 O27 Ti1 134.99(15) . . ?
Ti4 O28 Ti1 135.22(16) . . ?
Ti2 O29 Ti1 135.78(15) . . ?
O29 Ti1 O28 96.01(12) . . ?
O29 Ti1 O27 94.46(12) . . ?
O28 Ti1 O27 93.51(12) . . ?
O29 Ti1 O4 90.17(12) . . ?
O28 Ti1 O4 92.76(12) . . ?
O27 Ti1 O4 171.78(11) . . ?
O29 Ti1 O2 92.18(12) . . ?
O28 Ti1 O2 171.42(12) . . ?
O27 Ti1 O2 88.40(12) . . ?
O4 Ti1 O2 84.64(11) . . ?
O29 Ti1 O3 170.25(11) . . ?
O28 Ti1 O3 89.09(12) . . ?
O27 Ti1 O3 93.51(11) . . ?
O4 Ti1 O3 81.27(11) . . ?
O2 Ti1 O3 82.43(12) . . ?
O29 Ti1 Ti4 80.21(9) . . ?
O28 Ti1 Ti4 21.89(8) . . ?
O27 Ti1 Ti4 79.77(8) . . ?
O4 Ti1 Ti4 107.75(8) . . ?
O2 Ti1 Ti4 165.32(9) . . ?
O3 Ti1 Ti4 106.78(8) . . ?
O29 Ti1 Ti3 79.49(9) . . ?
O28 Ti1 Ti3 79.42(9) . . ?
O27 Ti1 Ti3 21.84(8) . . ?
O4 Ti1 Ti3 166.22(8) . . ?
O2 Ti1 Ti3 104.68(9) . . ?
O3 Ti1 Ti3 109.69(8) . . ?
Ti4 Ti1 Ti3 61.74(3) . . ?
O29 Ti1 Ti2 21.68(8) . . ?
O28 Ti1 Ti2 80.68(9) . . ?
O27 Ti1 Ti2 80.22(9) . . ?
O4 Ti1 Ti2 106.08(8) . . ?
O2 Ti1 Ti2 107.90(9) . . ?
O3 Ti1 Ti2 167.59(8) . . ?
Ti4 Ti1 Ti2 61.73(3) . . ?
Ti3 Ti1 Ti2 61.68(2) . . ?
O29 Ti2 O25 95.03(13) . . ?
O29 Ti2 O26 94.55(12) . . ?
O25 Ti2 O26 93.81(12) . . ?
O29 Ti2 O5 100.70(13) . . ?
O25 Ti2 O5 162.96(12) . . ?
O26 Ti2 O5 78.53(12) . . ?
O29 Ti2 O19 91.59(12) . . ?
O25 Ti2 O19 99.46(12) . . ?
O26 Ti2 O19 164.83(13) . . ?
O5 Ti2 O19 86.71(12) . . ?
O29 Ti2 O31 175.22(13) . . ?
O25 Ti2 O31 82.90(12) . . ?
O26 Ti2 O31 89.89(11) . . ?
O5 Ti2 O31 81.89(12) . . ?
O19 Ti2 O31 84.52(11) . . ?
O29 Ti2 Cu5 110.84(10) . . ?
O25 Ti2 Cu5 126.01(9) . . ?
O26 Ti2 Cu5 39.84(8) . . ?
O5 Ti2 Cu5 41.28(8) . . ?
O19 Ti2 Cu5 125.02(9) . . ?
O31 Ti2 Cu5 73.76(8) . . ?
O29 Ti2 Ti1 22.54(9) . . ?
O25 Ti2 Ti1 79.40(9) . . ?
O26 Ti2 Ti1 79.55(8) . . ?
O5 Ti2 Ti1 113.58(9) . . ?
O19 Ti2 Ti1 110.01(9) . . ?
O31 Ti2 Ti1 158.66(8) . . ?
Cu5 Ti2 Ti1 107.54(3) . . ?
O27 Ti3 O26 96.31(12) . . ?
O27 Ti3 O24 95.18(12) . . ?
O26 Ti3 O24 92.39(12) . . ?
O27 Ti3 O6 99.21(12) . . ?
O26 Ti3 O6 162.62(11) . . ?
O24 Ti3 O6 78.50(11) . . ?
O27 Ti3 O15 92.06(12) . . ?
O26 Ti3 O15 97.26(12) . . ?
O24 Ti3 O15 167.24(11) . . ?
O6 Ti3 O15 89.98(11) . . ?
O27 Ti3 O21 175.48(12) . . ?
O26 Ti3 O21 82.65(11) . . ?
O24 Ti3 O21 89.27(11) . . ?
O6 Ti3 O21 82.47(11) . . ?
O15 Ti3 O21 83.73(11) . . ?
O27 Ti3 Cu6 109.92(10) . . ?
O26 Ti3 Cu6 124.62(9) . . ?
O24 Ti3 Cu6 39.24(8) . . ?
O6 Ti3 Cu6 41.68(8) . . ?
O15 Ti3 Cu6 128.12(8) . . ?
O21 Ti3 Cu6 74.13(8) . . ?
O27 Ti3 Ti1 23.17(8) . . ?
O26 Ti3 Ti1 80.09(9) . . ?
O24 Ti3 Ti1 79.46(8) . . ?
O6 Ti3 Ti1 112.20(8) . . ?
O15 Ti3 Ti1 110.37(8) . . ?
O21 Ti3 Ti1 158.91(8) . . ?
Cu6 Ti3 Ti1 106.20(4) . . ?
O28 Ti4 O24 95.08(12) . . ?
O28 Ti4 O25 95.33(12) . . ?
O24 Ti4 O25 93.14(12) . . ?
O28 Ti4 O7 99.75(12) . . ?
O24 Ti4 O7 163.39(12) . . ?
O25 Ti4 O7 78.16(12) . . ?
O28 Ti4 O17 91.83(12) . . ?
O24 Ti4 O17 99.21(12) . . ?
O25 Ti4 O17 165.12(12) . . ?
O7 Ti4 O17 87.79(12) . . ?
O28 Ti4 O23 174.78(12) . . ?
O24 Ti4 O23 83.28(11) . . ?
O25 Ti4 O23 89.71(11) . . ?
O7 Ti4 O23 82.57(11) . . ?
O17 Ti4 O23 83.57(12) . . ?
O28 Ti4 Cu4 111.65(9) . . ?
O24 Ti4 Cu4 125.24(9) . . ?
O25 Ti4 Cu4 39.83(8) . . ?
O7 Ti4 Cu4 41.37(8) . . ?
O17 Ti4 Cu4 125.29(9) . . ?
O23 Ti4 Cu4 73.18(8) . . ?
O28 Ti4 Ti1 22.89(9) . . ?
O24 Ti4 Ti1 80.25(9) . . ?
O25 Ti4 Ti1 78.88(8) . . ?
O7 Ti4 Ti1 111.35(9) . . ?
O17 Ti4 Ti1 111.27(9) . . ?
O23 Ti4 Ti1 159.34(8) . . ?
Cu4 Ti4 Ti1 106.67(4) . . ?

loop_
_geom_bond_atom_site_label_1
_geom_bond_atom_site_label_2
_geom_bond_distance
_geom_bond_site_symmetry_2
_geom_bond_publ_flag
C1A O8 1.248(5) . ?
C1A O9 1.264(5) . ?
C1A C2A 1.501(6) . ?
C2A C7A 1.384(6) . ?
C2A C3A 1.393(6) . ?
C3A C4A 1.385(6) . ?
C3A H3A 0.9500 . ?
C4A C5A 1.365(7) . ?
C4A H4A 0.9500 . ?
C5A C6A 1.386(8) . ?
C5A H5A 0.9500 . ?
C6A C7A 1.382(6) . ?
C6A H6A 0.9500 . ?
C7A H7A 0.9500 . ?
C8A O2 1.450(9) . ?
C8A C9A 1.516(11) . ?
C8A H8A1 0.9900 . ?
C8A H8A2 0.9900 . ?
C9A N1 1.498(7) . ?
C9A H9A1 0.9900 . ?
C9A H9A2 0.9900 . ?
C10A N1 1.410(8) . ?
C10A H10A 0.9800 . ?
C10A H10B 0.9800 . ?
C10A H10C 0.9800 . ?
C11A N1 1.539(8) . ?
C11A H11A 0.9800 . ?
C11A H11B 0.9800 . ?
C11A H11C 0.9800 . ?
C8Z O2 1.455(13) . ?
C8Z C9Z 1.520(14) . ?
C8Z H8Z1 0.9900 . ?
C8Z H8Z2 0.9900 . ?
C9Z N1 1.608(10) . ?
C9Z H9Z1 0.9900 . ?
C9Z H9Z2 0.9900 . ?
C10Z N1 1.539(11) . ?
C10Z H10T 0.9800 . ?
C10Z H10U 0.9800 . ?
C10Z H10V 0.9800 . ?
C11Z N1 1.374(10) . ?
C11Z H11T 0.9800 . ?
C11Z H11U 0.9800 . ?
C11Z H11V 0.9800 . ?
C1B O10 1.235(5) . ?
C1B O11 1.290(5) . ?
C1B C2B 1.507(6) . ?
C2B C3B 1.360(7) . ?
C2B C7B 1.362(7) . ?
C3B C4B 1.382(7) . ?
C3B H3B 0.9500 . ?
C4B C5B 1.375(8) . ?
C4B H4B 0.9500 . ?
C5B C6B 1.357(8) . ?
C5B H5B 0.9500 . ?
C6B C7B 1.398(7) . ?
C6B H6B 0.9500 . ?
C7B H7B 0.9500 . ?
C8B O3 1.428(5) . ?
C8B C9B 1.491(6) . ?
C8B H8B1 0.9900 . ?
C8B H8B2 0.9900 . ?
C9B N2 1.495(6) . ?
C9B H9B1 0.9900 . ?
C9B H9B2 0.9900 . ?
C10B N2 1.486(6) . ?
C10B H10D 0.9800 . ?
C10B H10E 0.9800 . ?
C10B H10F 0.9800 . ?
C11B N2 1.474(6) . ?
C11B H11D 0.9800 . ?
C11B H11E 0.9800 . ?
C11B H11F 0.9800 . ?
C1 O12 1.251(16) . ?
C1 O32 1.295(17) . ?
C1 C2 1.445(19) . ?
C2 C3 1.3900 . ?
C2 C7 1.3900 . ?
C3 C4 1.3900 . ?
C3 H3 0.9500 . ?
C4 C5 1.3900 . ?
C4 H4C 0.9500 . ?
C5 C6 1.3900 . ?
C5 H5 0.9500 . ?
C6 C7 1.3900 . ?
C6 H6 0.9500 . ?
C7 H7 0.9500 . ?
C1C O12 1.219(10) . ?
C1C O13 1.221(11) . ?
C1C C2C 1.535(12) . ?
C2C C3C 1.3900 . ?
C2C C7C 1.3900 . ?
C3C C4C 1.3900 . ?
C3C H3C 0.9500 . ?
C4C C5C 1.3900 . ?
C4C H4C1 0.9500 . ?
C5C C6C 1.3900 . ?
C5C H5C 0.9500 . ?
C6C C7C 1.3900 . ?
C6C H6C 0.9500 . ?
C7C H7C 0.9500 . ?
C8C O4 1.415(5) . ?
C8C C9C 1.513(7) . ?
C8C H8C1 0.9900 . ?
C8C H8C2 0.9900 . ?
C9C N3 1.487(6) . ?
C9C H9C1 0.9900 . ?
C9C H9C2 0.9900 . ?
C10C N3 1.488(6) . ?
C10C H10G 0.9800 . ?
C10C H10H 0.9800 . ?
C10C H10I 0.9800 . ?
C11C N3 1.496(5) . ?
C11C H11G 0.9800 . ?
C11C H11H 0.9800 . ?
C11C H11I 0.9800 . ?
C1D O14 1.245(5) . ?
C1D O15 1.268(5) . ?
C1D C2D 1.494(6) . ?
C2D C7D 1.364(6) . ?
C2D C3D 1.400(7) . ?
C3D C4D 1.370(8) . ?
C3D H3D 0.9500 . ?
C4D C5D 1.398(10) . ?
C4D H4D 0.9500 . ?
C5D C6D 1.378(9) . ?
C5D H5D 0.9500 . ?
C6D C7D 1.366(7) . ?
C6D H6D 0.9500 . ?
C7D H7D 0.9500 . ?
C8D O5 1.403(5) . ?
C8D C9D 1.528(7) . ?
C8D H8D1 0.9900 . ?
C8D H8D2 0.9900 . ?
C9D N4 1.501(6) . ?
C9D H9D1 0.9900 . ?
C9D H9D2 0.9900 . ?
C10D N4 1.490(6) . ?
C10D H10J 0.9800 . ?
C10D H10K 0.9800 . ?
C10D H10L 0.9800 . ?
C11D N4 1.468(6) . ?
C11D H11J 0.9800 . ?
C11D H11K 0.9800 . ?
C11D H11L 0.9800 . ?
C1E O16 1.245(5) . ?
C1E O17 1.281(5) . ?
C1E C2E 1.493(7) . ?
C2E C7E 1.375(7) . ?
C2E C3E 1.399(7) . ?
C3E C4E 1.373(9) . ?
C3E H3E 0.9500 . ?
C4E C5E 1.395(10) . ?
C4E H4E 0.9500 . ?
C5E C6E 1.389(9) . ?
C5E H5E 0.9500 . ?
C6E C7E 1.392(7) . ?
C6E H6E 0.9500 . ?
C7E H7E 0.9500 . ?
C8E O6 1.419(5) . ?
C8E C9E 1.526(6) . ?
C8E H8E1 0.9900 . ?
C8E H8E2 0.9900 . ?
C9E N5 1.473(5) . ?
C9E H9E1 0.9900 . ?
C9E H9E2 0.9900 . ?
C10E N5 1.501(6) . ?
C10E H10M 0.9800 . ?
C10E H10N 0.9800 . ?
C10E H10O 0.9800 . ?
C11E N5 1.461(6) . ?
C11E H11M 0.9800 . ?
C11E H11N 0.9800 . ?
C11E H11O 0.9800 . ?
C1F O18 1.227(6) . ?
C1F O19 1.278(5) . ?
C1F C2F 1.506(6) . ?
C2F C7F 1.383(7) . ?
C2F C3F 1.412(7) . ?
C3F C4F 1.360(8) . ?
C3F H3F 0.9500 . ?
C4F C5F 1.377(10) . ?
C4F H4F 0.9500 . ?
C5F C6F 1.392(10) . ?
C5F H5F 0.9500 . ?
C6F C7F 1.399(7) . ?
C6F H6F 0.9500 . ?
C7F H7F 0.9500 . ?
C8F O7 1.421(5) . ?
C8F C9F 1.533(6) . ?
C8F H8F1 0.9900 . ?
C8F H8F2 0.9900 . ?
C9F N6 1.482(6) . ?
C9F H9F1 0.9900 . ?
C9F H9F2 0.9900 . ?
C10F N6 1.480(7) . ?
C10F H10P 0.9800 . ?
C10F H10Q 0.9800 . ?
C10F H10R 0.9800 . ?
C11F N6 1.499(7) . ?
C11F H11P 0.9800 . ?
C11F H11Q 0.9800 . ?
C11F H11R 0.9800 . ?
C1G O20 1.264(5) . ?
C1G O21 1.265(5) . ?
C1G C2G 1.512(5) . ?
C2G C7G 1.371(6) . ?
C2G C3G 1.391(6) . ?
C3G C4G 1.395(6) . ?
C3G H3G 0.9500 . ?
C4G C5G 1.361(8) . ?
C4G H4G 0.9500 . ?
C5G C6G 1.379(8) . ?
C5G H5G 0.9500 . ?
C6G C7G 1.392(6) . ?
C6G H6G 0.9500 . ?
C7G H7G 0.9500 . ?
C1H O22 1.266(5) . ?
C1H O23 1.267(5) . ?
C1H C2H 1.518(6) . ?
C2H C7H 1.372(6) . ?
C2H C3H 1.377(6) . ?
C3H C4H 1.400(6) . ?
C3H H3H 0.9500 . ?
C4H C5H 1.382(7) . ?
C4H H4H 0.9500 . ?
C5H C6H 1.384(7) . ?
C5H H5H 0.9500 . ?
C6H C7H 1.394(6) . ?
C6H H6H 0.9500 . ?
C7H H7H 0.9500 . ?
C1I O31 1.257(5) . ?
C1I O30 1.268(5) . ?
C1I C2I 1.499(6) . ?
C2I C7I 1.386(6) . ?
C2I C3I 1.391(6) . ?
C3I C4I 1.384(6) . ?
C3I H3I 0.9500 . ?
C4I C5I 1.368(6) . ?
C4I H4I 0.9500 . ?
C5I C6I 1.365(7) . ?
C5I H5I 0.9500 . ?
C6I C7I 1.389(6) . ?
C6I H6I 0.9500 . ?
C7I H7I 0.9500 . ?
Cu1 O12 1.943(3) . ?
Cu1 O1 1.969(3) . ?
Cu1 O2 1.976(3) . ?
Cu1 N1 2.028(4) . ?
Cu1 O8 2.338(3) . ?
Cu2 O9 1.934(3) . ?
Cu2 O3 1.956(3) . ?
Cu2 O1 1.988(3) . ?
Cu2 N2 2.050(4) . ?
Cu2 O10 2.380(3) . ?
Cu2 Cu3 3.0358(10) . ?
Cu3 O11 1.920(3) . ?
Cu3 O4 1.945(3) . ?
Cu3 O1 1.966(3) . ?
Cu3 N3 2.026(4) . ?
Cu3 O3 2.372(3) . ?
Cu4 O25 1.920(3) . ?
Cu4 O7 1.958(3) . ?
Cu4 O30 1.981(3) . ?
Cu4 N6 2.018(4) . ?
Cu4 O18 2.205(3) . ?
Cu4 Ti4 2.9491(12) . ?
Cu5 O26 1.929(3) . ?
Cu5 O5 1.960(3) . ?
Cu5 O20 1.975(3) . ?
Cu5 N4 2.023(4) . ?
Cu5 O14 2.181(3) . ?
Cu5 Ti2 2.9567(12) . ?
Cu6 O24 1.907(3) . ?
Cu6 O22 1.970(3) . ?
Cu6 O6 1.975(3) . ?
Cu6 N5 1.995(3) . ?
Cu6 O16 2.206(3) . ?
Cu6 Ti3 2.9567(11) . ?
O1 H1 0.813(19) . ?
O2 Ti1 2.057(3) . ?
O3 Ti1 2.105(3) . ?
O4 Ti1 2.049(3) . ?
O5 Ti2 2.035(3) . ?
O6 Ti3 2.022(3) . ?
O7 Ti4 2.025(3) . ?
O15 Ti3 2.044(3) . ?
O17 Ti4 2.047(3) . ?
O19 Ti2 2.040(3) . ?
O21 Ti3 2.201(3) . ?
O23 Ti4 2.176(3) . ?
O31 Ti2 2.174(3) . ?
O24 Ti4 1.858(3) . ?
O24 Ti3 1.917(3) . ?
O25 Ti2 1.855(3) . ?
O25 Ti4 1.920(3) . ?
O26 Ti3 1.872(3) . ?
O26 Ti2 1.908(3) . ?
O27 Ti3 1.779(3) . ?
O27 Ti1 1.881(3) . ?
O28 Ti4 1.788(3) . ?
O28 Ti1 1.865(3) . ?
O29 Ti2 1.793(3) . ?
O29 Ti1 1.861(3) . ?
Ti1 Ti4 3.3776(13) . ?
Ti1 Ti3 3.3812(13) . ?
Ti1 Ti2 3.3855(14) . ?
